data_4132435
loop_
_publ_author_name
'Drolen, Claire'
'Conklin, Eric'
'Hetterich, Stephen J.'
'Krishnamurthy, Aditi'
'Andrade, Gabriel A.'
'Dimeglio, John L.'
'Martin, Maxwell I.'
'Tran, Linh K.'
'Yap, Glenn P. A.'
'Rosenthal, Joel'
'Young, Elizabeth R.'

_publ_section_title
;
 pH-Driven Mechanistic Switching from Electron Transfer to Energy Transfer
 between [Ru(bpy)<sub>3</sub>]<sup>2+</sup> and Ferrocene Derivatives.
;
_journal_issue 32
_journal_name_full 'Journal of the American Chemical Society'
_journal_page_first 10169
_journal_page_last 10178
_journal_paper_doi 10.1021/jacs.8b03933
_journal_volume 140
_journal_year 2018
_chemical_formula_sum 'C11 H13 Cl Fe N2'
_chemical_formula_weight 264.53
_space_group_crystal_system orthorhombic
_space_group_IT_number 19
_space_group_name_Hall 'P 2ac 2ab'
_space_group_name_H-M_alt 'P 21 21 21'
_atom_sites_solution_hydrogens geom
_audit_creation_method SHELXL-2014/7
_cell_angle_alpha 90
_cell_angle_beta 90
_cell_angle_gamma 90
_cell_formula_units_Z 4
_cell_length_a 8.943(5)
_cell_length_b 10.923(6)
_cell_length_c 11.682(6)
_cell_measurement_reflns_used 979
_cell_measurement_temperature 200(2)
_cell_measurement_theta_max 28.21
_cell_measurement_theta_min 2.55
_cell_volume 1141.1(11)
_computing_cell_refinement 'Bruker SMART'
_computing_data_collection 'Bruker SMART'
_computing_data_reduction 'Bruker SAINT'
_computing_molecular_graphics 'Bruker SHELXTL'
_computing_publication_material 'Bruker SHELXTL'
_computing_structure_refinement 'SHELXL-2014/7 (Sheldrick, 2014)'
_computing_structure_solution 'Bruker SHELXTL'
_diffrn_ambient_temperature 200(2)
_diffrn_detector_area_resol_mean 8.33
_diffrn_measured_fraction_theta_full 1.000
_diffrn_measured_fraction_theta_max 0.999
_diffrn_measurement_device_type 'Bruker AXS APEX diffractometer'
_diffrn_measurement_method '\f and \w scans'
_diffrn_radiation_type MoK\a
_diffrn_radiation_wavelength 0.71073
_diffrn_reflns_av_R_equivalents 0.0327
_diffrn_reflns_av_unetI/netI 0.0210
_diffrn_reflns_Laue_measured_fraction_full 1.000
_diffrn_reflns_Laue_measured_fraction_max 0.999
_diffrn_reflns_limit_h_max 11
_diffrn_reflns_limit_h_min -11
_diffrn_reflns_limit_k_max 14
_diffrn_reflns_limit_k_min -14
_diffrn_reflns_limit_l_max 15
_diffrn_reflns_limit_l_min -15
_diffrn_reflns_number 15679
_diffrn_reflns_point_group_measured_fraction_full 1.000
_diffrn_reflns_point_group_measured_fraction_max 0.999
_diffrn_reflns_theta_full 25.000
_diffrn_reflns_theta_max 28.288
_diffrn_reflns_theta_min 2.553
_exptl_absorpt_coefficient_mu 1.522
_exptl_absorpt_correction_T_max 0.7457
_exptl_absorpt_correction_T_min 0.6311
_exptl_absorpt_correction_type multi-scan
_exptl_absorpt_process_details 'APEX3 (Bruker, 2015)'
_exptl_crystal_colour Orange
_exptl_crystal_density_diffrn 1.540
_exptl_crystal_description Plate
_exptl_crystal_F_000 544
_exptl_crystal_size_max 0.276
_exptl_crystal_size_mid 0.232
_exptl_crystal_size_min 0.090
_refine_diff_density_max 0.275
_refine_diff_density_min -0.261
_refine_diff_density_rms 0.050
_refine_ls_abs_structure_details
; 
 Flack x determined using 1158 quotients [(I+)-(I-)]/[(I+)+(I-)] 
 (Parsons, Flack and Wagner, Acta Cryst. B69 (2013) 249-259). 
;
_refine_ls_abs_structure_Flack -0.031(8)
_refine_ls_extinction_method none
_refine_ls_goodness_of_fit_ref 1.020
_refine_ls_hydrogen_treatment constr
_refine_ls_matrix_type full
_refine_ls_number_parameters 136
_refine_ls_number_reflns 2834
_refine_ls_number_restraints 0
_refine_ls_restrained_S_all 1.020
_refine_ls_R_factor_all 0.0237
_refine_ls_R_factor_gt 0.0231
_refine_ls_shift/su_max 0.000
_refine_ls_shift/su_mean 0.000
_refine_ls_structure_factor_coef Fsqd
_refine_ls_weighting_details 'w=1/[\s^2^(Fo^2^)+(0.0373P)^2^+0.2005P] where P=(Fo^2^+2Fc^2^)/3'
_refine_ls_weighting_scheme calc
_refine_ls_wR_factor_gt 0.0603
_refine_ls_wR_factor_ref 0.0612
_reflns_Friedel_coverage 0.731
_reflns_Friedel_fraction_full 1.000
_reflns_Friedel_fraction_max 0.998
_reflns_number_gt 2778
_reflns_number_total 2834
_reflns_threshold_expression 'I > 2\s(I)'
_cod_data_source_file ja8b03933_si_002.cif
_cod_data_source_block joer083
_cod_original_cell_volume 1141.2(11)
_cod_database_code 4132435
_shelx_shelxl_version_number 2014/7
_shelx_space_group_comment
; 
The symmetry employed for this shelxl refinement is uniquely defined 
by the following loop, which should always be used as a source of 
symmetry information in preference to the above space-group names. 
They are only intended as comments. 
;
_shelx_estimated_absorpt_t_min 0.679
_shelx_estimated_absorpt_t_max 0.875

loop_
_space_group_symop_operation_xyz
'x, y, z'
'-x+1/2, -y, z+1/2'
'-x, y+1/2, -z+1/2'
'x+1/2, -y+1/2, -z'

loop_
_atom_site_label
_atom_site_type_symbol
_atom_site_fract_x
_atom_site_fract_y
_atom_site_fract_z
_atom_site_U_iso_or_equiv
_atom_site_adp_type
_atom_site_occupancy
_atom_site_site_symmetry_order
_atom_site_calc_flag
_atom_site_refinement_flags_posn
_atom_site_refinement_flags_adp
Fe Fe 0.77249(3) 0.39255(3) 0.16991(3) 0.02840(10) Uani 1 1 d . .
Cl Cl 0.17403(6) 0.41817(5) 0.50537(5) 0.03203(13) Uani 1 1 d . .
N1 N 0.3666(2) 0.4275(2) 0.25567(18) 0.0365(5) Uani 1 1 d . .
H1A H 0.2990 0.4514 0.3056 0.044 Uiso 1 1 calc R U
H1B H 0.3661 0.4576 0.1858 0.044 Uiso 1 1 calc R U
N2 N 0.4682(2) 0.3019(2) 0.39040(17) 0.0322(4) Uani 1 1 d . .
H2A H 0.4001 0.3264 0.4397 0.039 Uiso 1 1 calc R U
H2B H 0.5358 0.2477 0.4111 0.039 Uiso 1 1 calc R U
C1 C 0.5791(3) 0.3041(2) 0.20332(19) 0.0273(4) Uani 1 1 d . .
C2 C 0.5872(3) 0.3355(2) 0.0842(2) 0.0354(5) Uani 1 1 d . .
H2C H 0.5154 0.3886 0.0414 0.042 Uiso 1 1 calc R U
C3 C 0.7150(4) 0.2766(3) 0.0383(2) 0.0446(6) Uani 1 1 d . .
H3A H 0.7507 0.2832 -0.0426 0.054 Uiso 1 1 calc R U
C4 C 0.7872(4) 0.2107(2) 0.1267(2) 0.0432(6) Uani 1 1 d . .
H4A H 0.8819 0.1628 0.1186 0.052 Uiso 1 1 calc R U
C5 C 0.7056(3) 0.2272(2) 0.2296(2) 0.0335(5) Uani 1 1 d . .
H5A H 0.7303 0.1912 0.3060 0.040 Uiso 1 1 calc R U
C6 C 0.7700(5) 0.5636(3) 0.2413(3) 0.0572(8) Uani 1 1 d . .
H6A H 0.6799 0.6064 0.2725 0.069 Uiso 1 1 calc R U
C7 C 0.8216(5) 0.5702(3) 0.1279(3) 0.0619(10) Uani 1 1 d . .
H7A H 0.7760 0.6189 0.0644 0.074 Uiso 1 1 calc R U
C8 C 0.9505(5) 0.4966(4) 0.1208(5) 0.0803(13) Uani 1 1 d . .
H8A H 1.0129 0.4837 0.0508 0.096 Uiso 1 1 calc R U
C9 C 0.9764(4) 0.4458(5) 0.2284(5) 0.0849(15) Uani 1 1 d . .
H9A H 1.0610 0.3900 0.2487 0.102 Uiso 1 1 calc R U
C10 C 0.8657(5) 0.4870(4) 0.3034(3) 0.0689(11) Uani 1 1 d . .
H10A H 0.8569 0.4660 0.3864 0.083 Uiso 1 1 calc R U
C11 C 0.4689(2) 0.3462(2) 0.2856(2) 0.0271(4) Uani 1 1 d . .

loop_
_atom_site_aniso_label
_atom_site_aniso_U_11
_atom_site_aniso_U_22
_atom_site_aniso_U_33
_atom_site_aniso_U_23
_atom_site_aniso_U_13
_atom_site_aniso_U_12
Fe 0.02274(15) 0.03294(17) 0.02950(15) 0.00735(12) 0.00201(12) 0.00114(12)
Cl 0.0313(3) 0.0361(3) 0.0287(2) 0.0037(2) 0.0048(2) 0.0027(2)
N1 0.0291(10) 0.0450(12) 0.0352(10) 0.0061(9) 0.0048(8) 0.0076(8)
N2 0.0275(9) 0.0391(10) 0.0301(9) 0.0005(8) 0.0060(8) 0.0043(8)
C1 0.0272(10) 0.0269(10) 0.0279(10) -0.0025(8) 0.0013(8) -0.0037(9)
C2 0.0362(12) 0.0439(13) 0.0260(11) -0.0042(10) -0.0024(9) -0.0008(11)
C3 0.0543(16) 0.0485(14) 0.0310(11) -0.0088(10) 0.0108(12) 0.0060(13)
C4 0.0523(16) 0.0343(12) 0.0431(13) 0.0009(10) 0.0176(13) 0.0124(12)
C5 0.0385(13) 0.0261(10) 0.0359(11) 0.0044(9) 0.0123(10) 0.0054(9)
C6 0.061(2) 0.0397(14) 0.071(2) -0.0110(14) -0.0019(18) -0.0139(15)
C7 0.075(2) 0.0426(15) 0.068(2) 0.0170(14) 0.0006(18) -0.0146(16)
C8 0.057(2) 0.078(3) 0.106(3) 0.010(2) 0.033(2) -0.029(2)
C9 0.0351(18) 0.078(3) 0.141(4) 0.016(3) -0.027(2) -0.0172(19)
C10 0.077(3) 0.070(2) 0.060(2) 0.0006(17) -0.0271(19) -0.029(2)
C11 0.0214(9) 0.0286(10) 0.0314(10) -0.0017(8) 0.0007(8) -0.0041(8)

loop_
_atom_type_symbol
_atom_type_description
_atom_type_scat_dispersion_real
_atom_type_scat_dispersion_imag
_atom_type_scat_source
C C 0.0033 0.0016 'International Tables Vol C Tables 4.2.6.8 and 6.1.1.4'
H H 0.0000 0.0000 'International Tables Vol C Tables 4.2.6.8 and 6.1.1.4'
N N 0.0061 0.0033 'International Tables Vol C Tables 4.2.6.8 and 6.1.1.4'
Fe Fe 0.3463 0.8444 'International Tables Vol C Tables 4.2.6.8 and 6.1.1.4'
Cl Cl 0.1484 0.1585 'International Tables Vol C Tables 4.2.6.8 and 6.1.1.4'

loop_
_geom_angle_atom_site_label_1
_geom_angle_atom_site_label_2
_geom_angle_atom_site_label_3
_geom_angle
C1 Fe C5 41.76(10)
C1 Fe C2 41.46(10)
C5 Fe C2 69.86(11)
C1 Fe C9 147.21(17)
C5 Fe C9 113.85(16)
C2 Fe C9 169.80(19)
C1 Fe C8 171.93(17)
C5 Fe C8 145.54(17)
C2 Fe C8 131.95(18)
C9 Fe C8 40.0(2)
C1 Fe C6 110.41(13)
C5 Fe C6 132.08(13)
C2 Fe C6 118.13(14)
C9 Fe C6 67.15(19)
C8 Fe C6 67.31(18)
C1 Fe C10 116.29(14)
C5 Fe C10 107.90(13)
C2 Fe C10 149.45(15)
C9 Fe C10 40.0(2)
C8 Fe C10 67.38(19)
C6 Fe C10 39.98(15)
C1 Fe C7 133.08(14)
C5 Fe C7 171.75(13)
C2 Fe C7 110.31(14)
C9 Fe C7 67.48(18)
C8 Fe C7 40.28(18)
C6 Fe C7 40.11(15)
C10 Fe C7 67.51(16)
C1 Fe C4 68.84(11)
C5 Fe C4 40.64(10)
C2 Fe C4 68.57(12)
C9 Fe C4 107.58(18)
C8 Fe C4 114.87(16)
C6 Fe C4 169.73(13)
C10 Fe C4 130.44(15)
C7 Fe C4 147.53(14)
C1 Fe C3 68.65(11)
C5 Fe C3 68.59(11)
C2 Fe C3 40.54(11)
C9 Fe C3 130.64(19)
C8 Fe C3 109.13(18)
C6 Fe C3 149.77(14)
C10 Fe C3 168.89(16)
C7 Fe C3 117.24(14)
C4 Fe C3 40.27(11)
C2 C1 C5 107.8(2)
C2 C1 C11 126.9(2)
C5 C1 C11 125.2(2)
C2 C1 Fe 69.81(14)
C5 C1 Fe 69.38(14)
C11 C1 Fe 123.91(16)
C3 C2 C1 107.4(2)
C3 C2 Fe 70.63(16)
C1 C2 Fe 68.73(14)
C4 C3 C2 108.8(2)
C4 C3 Fe 69.73(16)
C2 C3 Fe 68.83(14)
C3 C4 C5 108.7(2)
C3 C4 Fe 70.00(15)
C5 C4 Fe 68.63(13)
C4 C5 C1 107.3(2)
C4 C5 Fe 70.73(14)
C1 C5 Fe 68.86(13)
C10 C6 C7 108.5(4)
C10 C6 Fe 70.0(2)
C7 C6 Fe 70.06(19)
C8 C7 C6 107.2(4)
C8 C7 Fe 69.45(19)
C6 C7 Fe 69.82(17)
C9 C8 C7 108.1(4)
C9 C8 Fe 69.8(2)
C7 C8 Fe 70.3(2)
C8 C9 C10 108.6(4)
C8 C9 Fe 70.2(2)
C10 C9 Fe 70.5(2)
C9 C10 C6 107.6(4)
C9 C10 Fe 69.4(2)
C6 C10 Fe 69.97(19)
N1 C11 N2 119.3(2)
N1 C11 C1 120.5(2)
N2 C11 C1 120.1(2)

loop_
_geom_bond_atom_site_label_1
_geom_bond_atom_site_label_2
_geom_bond_distance
Fe C1 2.019(2)
Fe C5 2.026(2)
Fe C2 2.034(3)
Fe C9 2.033(4)
Fe C8 2.038(3)
Fe C6 2.046(3)
Fe C10 2.047(3)
Fe C7 2.049(3)
Fe C4 2.054(3)
Fe C3 2.058(3)
N1 C11 1.322(3)
N2 C11 1.317(3)
C1 C2 1.435(3)
C1 C5 1.442(3)
C1 C11 1.452(3)
C2 C3 1.418(4)
C3 C4 1.415(4)
C4 C5 1.417(3)
C6 C10 1.399(5)
C6 C7 1.405(5)
C7 C8 1.407(6)
C8 C9 1.394(7)
C9 C10 1.397(7)

loop_
_geom_hbond_atom_site_label_D
_geom_hbond_atom_site_label_H
_geom_hbond_atom_site_label_A
_geom_hbond_distance_DH
_geom_hbond_distance_HA
_geom_hbond_distance_DA
_geom_hbond_angle_DHA
_geom_hbond_site_symmetry_A
N1 H1A Cl 0.88 2.61 3.389(3) 147.6 .
N1 H1B Cl 0.88 2.53 3.395(3) 166.7 2_564
N2 H2A Cl 0.88 2.38 3.215(2) 157.8 .
N2 H2B Cl 0.88 2.40 3.263(2) 166.7 4_556

loop_
_geom_torsion_atom_site_label_1
_geom_torsion_atom_site_label_2
_geom_torsion_atom_site_label_3
_geom_torsion_atom_site_label_4
_geom_torsion
C5 C1 C2 C3 1.1(3)
C11 C1 C2 C3 178.2(2)
Fe C1 C2 C3 60.32(19)
C5 C1 C2 Fe -59.17(17)
C11 C1 C2 Fe 117.9(2)
C1 C2 C3 C4 -0.7(3)
Fe C2 C3 C4 58.4(2)
C1 C2 C3 Fe -59.11(17)
C2 C3 C4 C5 0.0(3)
Fe C3 C4 C5 57.8(2)
C2 C3 C4 Fe -57.9(2)
C3 C4 C5 C1 0.7(3)
Fe C4 C5 C1 59.40(16)
C3 C4 C5 Fe -58.7(2)
C2 C1 C5 C4 -1.2(3)
C11 C1 C5 C4 -178.3(2)
Fe C1 C5 C4 -60.60(18)
C2 C1 C5 Fe 59.44(16)
C11 C1 C5 Fe -117.7(2)
C10 C6 C7 C8 0.1(4)
Fe C6 C7 C8 -59.6(3)
C10 C6 C7 Fe 59.7(2)
C6 C7 C8 C9 0.1(4)
Fe C7 C8 C9 -59.8(3)
C6 C7 C8 Fe 59.9(2)
C7 C8 C9 C10 -0.3(5)
Fe C8 C9 C10 -60.3(3)
C7 C8 C9 Fe 60.1(3)
C8 C9 C10 C6 0.3(4)
Fe C9 C10 C6 -59.8(2)
C8 C9 C10 Fe 60.1(3)
C7 C6 C10 C9 -0.2(4)
Fe C6 C10 C9 59.5(3)
C7 C6 C10 Fe -59.7(2)
C2 C1 C11 N1 -4.2(4)
C5 C1 C11 N1 172.3(2)
Fe C1 C11 N1 84.9(3)
C2 C1 C11 N2 174.5(2)
C5 C1 C11 N2 -8.9(3)
Fe C1 C11 N2 -96.4(2)
